data_7233435
loop_
_publ_author_name
'Jia Li'
'Jin-Yun Wang'
'Zhong-Ning Chen'

_publ_section_title
;
 Sensitized EuIII luminescence through energy transfer from PtM2 (M = Ag
 or Au) alkynyl chromophores in PtM2Eu2 heteropentanuclear complexes
;
_journal_name_full 'Journal of Materials Chemistry C'
_journal_page_first 3661
_journal_page_last 3668
_journal_paper_doi 10.1039/C3TC30474D
_journal_volume 1
_journal_year 2013
_chemical_formula_sum 'C156 H132 Au2 Cl2 Eu2 F36 N6 O24 P6 Pt'
_chemical_formula_weight 4308.34
_space_group_IT_number 2
_space_group_name_Hall '-P 1'
_space_group_name_H-M_alt 'P -1'
_symmetry_cell_setting triclinic
_symmetry_space_group_name_H-M 'P -1'
_atom_sites_solution_hydrogens geom
_atom_sites_solution_primary direct
_atom_sites_solution_secondary difmap
_cell_angle_alpha 106.747(7)
_cell_angle_beta 95.282(12)
_cell_angle_gamma 101.088(8)
_cell_formula_units_Z 1
_cell_length_a 12.36520(10)
_cell_length_b 16.9603(2)
_cell_length_c 26.9859(2)
_cell_measurement_temperature 293(2)
_cell_volume 5252.3(4)
_computing_structure_refinement 'SHELXL-97 (Sheldrick, 1997)'
_computing_structure_solution 'SHELXS-97 (Sheldrick, 1990)'
_diffrn_ambient_temperature 293(2)
_diffrn_measured_fraction_theta_full 0.981
_diffrn_measured_fraction_theta_max 0.981
_diffrn_radiation_monochromator graphite
_diffrn_radiation_source 'fine-focus sealed tube'
_diffrn_radiation_type MoK\a
_diffrn_radiation_wavelength 0.71073
_diffrn_reflns_av_R_equivalents 0.0623
_diffrn_reflns_av_sigmaI/netI 0.0865
_diffrn_reflns_limit_h_max 14
_diffrn_reflns_limit_h_min -14
_diffrn_reflns_limit_k_max 20
_diffrn_reflns_limit_k_min -20
_diffrn_reflns_limit_l_max 29
_diffrn_reflns_limit_l_min -32
_diffrn_reflns_number 39786
_diffrn_reflns_theta_full 25.00
_diffrn_reflns_theta_max 25.00
_diffrn_reflns_theta_min 4.32
_exptl_absorpt_coefficient_mu 2.800
_exptl_absorpt_correction_T_max 1.0000
_exptl_absorpt_correction_T_min 0.4670
_exptl_absorpt_correction_type multi-scan
_exptl_crystal_density_diffrn 1.362
_exptl_crystal_density_method 'not measured'
_exptl_crystal_F_000 2112
_exptl_crystal_size_max 0.25
_exptl_crystal_size_mid 0.23
_exptl_crystal_size_min 0.2
_refine_diff_density_max 1.829
_refine_diff_density_min -1.984
_refine_diff_density_rms 0.108
_refine_ls_extinction_method none
_refine_ls_goodness_of_fit_ref 1.006
_refine_ls_hydrogen_treatment mixed
_refine_ls_matrix_type full
_refine_ls_number_parameters 1169
_refine_ls_number_reflns 18157
_refine_ls_number_restraints 756
_refine_ls_restrained_S_all 1.014
_refine_ls_R_factor_all 0.0708
_refine_ls_R_factor_gt 0.0570
_refine_ls_shift/su_max 0.031
_refine_ls_shift/su_mean 0.001
_refine_ls_structure_factor_coef Fsqd
_refine_ls_weighting_details
;
calc w=1/[\s^2^(Fo^2^)+(0.0622P)^2^+0.0000P] where P=(Fo^2^+2Fc^2^)/3
;
_refine_ls_weighting_scheme calc
_refine_ls_wR_factor_gt 0.1409
_refine_ls_wR_factor_ref 0.1509
_reflns_number_gt 13937
_reflns_number_total 18157
_reflns_threshold_expression >2sigma(I)
_cod_data_source_file J-Mater-Chem-C-1-3661-2.cif
_cod_data_source_block a2
_cod_original_cell_volume 5252.32(8)
_cod_original_sg_symbol_H-M p-1
_cod_original_formula_sum 'C156 H40 H92 Au2 Cl2 Eu2 F36 N6 O24 P6 Pt'
_cod_database_code 7233435

loop_
_symmetry_equiv_pos_as_xyz
'x, y, z'
'-x, -y, -z'

loop_
_atom_site_label
_atom_site_type_symbol
_atom_site_fract_x
_atom_site_fract_y
_atom_site_fract_z
_atom_site_U_iso_or_equiv
_atom_site_adp_type
_atom_site_occupancy
_atom_site_symmetry_multiplicity
_atom_site_calc_flag
_atom_site_refinement_flags
_atom_site_disorder_assembly
_atom_site_disorder_group
Cl1 Cl 1.1995(2) 0.65555(16) 0.41538(13) 0.1169(9) Uani 1 1 d DU . .
Pt1 Pt 2.0000 1.0000 0.5000 0.04444(10) Uani 1 2 d S . .
Au1 Au 1.821109(19) 0.900699(15) 0.537387(11) 0.05800(10) Uani 1 1 d . . .
P1 P 1.78183(14) 1.02425(11) 0.58735(7) 0.0561(4) Uani 1 1 d . . .
C1 C 1.7405(6) 0.7111(4) 0.4373(3) 0.0669(18) Uani 1 1 d . . .
C2 C 1.7584(8) 0.6514(6) 0.3926(4) 0.102(3) Uani 1 1 d . . .
H2A H 1.8288 0.6407 0.3892 0.122 Uiso 1 1 calc R . .
C3 C 1.6697(12) 0.6095(7) 0.3546(4) 0.128(4) Uani 1 1 d . . .
H3A H 1.6803 0.5699 0.3245 0.153 Uiso 1 1 calc R . .
C4 C 1.5650(12) 0.6235(8) 0.3588(6) 0.132(5) Uani 1 1 d . . .
H4A H 1.5059 0.5936 0.3319 0.159 Uiso 1 1 calc R . .
C5 C 1.5479(9) 0.6792(9) 0.4008(6) 0.136(5) Uani 1 1 d . . .
H5A H 1.4766 0.6883 0.4037 0.164 Uiso 1 1 calc R . .
C6 C 1.6356(7) 0.7243(6) 0.4408(4) 0.092(3) Uani 1 1 d . . .
H6A H 1.6230 0.7640 0.4702 0.111 Uiso 1 1 calc R . .
C7 C 1.8690(8) 0.7052(5) 0.5307(4) 0.088(2) Uani 1 1 d U . .
C8 C 1.9024(10) 0.6329(6) 0.5139(4) 0.124(3) Uani 1 1 d U . .
H8A H 1.9228 0.6170 0.4808 0.149 Uiso 1 1 calc R . .
C9 C 1.9071(11) 0.5792(7) 0.5465(5) 0.139(3) Uani 1 1 d U . .
H9A H 1.9252 0.5274 0.5327 0.167 Uiso 1 1 calc R . .
C10 C 1.8875(12) 0.5999(8) 0.5930(5) 0.151(3) Uani 1 1 d U . .
H10A H 1.8848 0.5628 0.6127 0.181 Uiso 1 1 calc R . .
C11 C 1.8714(13) 0.6752(9) 0.6120(5) 0.156(3) Uani 1 1 d U . .
H11A H 1.8702 0.6954 0.6478 0.187 Uiso 1 1 calc R . .
C12 C 1.8553(11) 0.7295(7) 0.5812(4) 0.133(3) Uani 1 1 d U . .
H12A H 1.8357 0.7805 0.5960 0.160 Uiso 1 1 calc R . .
C13 C 1.9803(5) 0.7838(4) 0.4639(3) 0.0519(15) Uani 1 1 d . . .
H13A H 1.9772 0.7329 0.4353 0.062 Uiso 1 1 calc R . .
H13B H 2.0418 0.7893 0.4907 0.062 Uiso 1 1 calc R . .
C14 C 1.6353(6) 1.0226(5) 0.5817(3) 0.0684(19) Uani 1 1 d . . .
C15 C 1.5601(6) 0.9450(5) 0.5688(4) 0.094(3) Uani 1 1 d . . .
H15A H 1.5870 0.8962 0.5641 0.112 Uiso 1 1 calc R . .
C16 C 1.4470(7) 0.9385(7) 0.5627(5) 0.132(5) Uani 1 1 d . . .
H16A H 1.3974 0.8860 0.5533 0.158 Uiso 1 1 calc R . .
C17 C 1.4097(7) 1.0101(8) 0.5707(5) 0.122(4) Uani 1 1 d . . .
H17A H 1.3333 1.0063 0.5678 0.146 Uiso 1 1 calc R . .
C18 C 1.4794(7) 1.0873(7) 0.5828(4) 0.109(3) Uani 1 1 d . . .
H18A H 1.4507 1.1354 0.5883 0.131 Uiso 1 1 calc R . .
C19 C 1.5919(6) 1.0944(5) 0.5869(4) 0.089(3) Uani 1 1 d . . .
H19A H 1.6397 1.1469 0.5932 0.107 Uiso 1 1 calc R . .
C20 C 1.8356(6) 1.0500(4) 0.6561(3) 0.0631(17) Uani 1 1 d . . .
C21 C 1.9193(6) 1.0116(6) 0.6691(3) 0.080(2) Uani 1 1 d . . .
H21A H 1.9434 0.9716 0.6436 0.096 Uiso 1 1 calc R . .
C22 C 1.9664(8) 1.0361(8) 0.7228(4) 0.111(3) Uani 1 1 d . . .
H22A H 2.0231 1.0123 0.7328 0.134 Uiso 1 1 calc R . .
C23 C 1.9290(12) 1.0951(8) 0.7607(4) 0.123(4) Uani 1 1 d . . .
H23A H 1.9604 1.1108 0.7958 0.148 Uiso 1 1 calc R . .
C24 C 1.8452(10) 1.1299(8) 0.7457(4) 0.122(4) Uani 1 1 d . . .
H24A H 1.8191 1.1690 0.7707 0.147 Uiso 1 1 calc R . .
C25 C 1.8006(7) 1.1076(6) 0.6947(3) 0.088(2) Uani 1 1 d . . .
H25A H 1.7440 1.1321 0.6853 0.106 Uiso 1 1 calc R . .
C26 C 2.0761(5) 1.1651(4) 0.6238(3) 0.0588(16) Uani 1 1 d . . .
C27 C 2.1809(6) 1.1464(4) 0.6290(3) 0.0713(19) Uani 1 1 d . . .
H27A H 2.2018 1.1090 0.6009 0.086 Uiso 1 1 calc R . .
C28 C 2.2529(7) 1.1831(5) 0.6752(4) 0.091(3) Uani 1 1 d . . .
H28A H 2.3230 1.1712 0.6787 0.109 Uiso 1 1 calc R . .
C29 C 2.2199(11) 1.2385(7) 0.7167(4) 0.115(4) Uani 1 1 d . . .
H29A H 2.2674 1.2616 0.7486 0.138 Uiso 1 1 calc R . .
C30 C 2.1193(10) 1.2599(6) 0.7118(4) 0.103(3) Uani 1 1 d . . .
H30A H 2.1001 1.2991 0.7395 0.123 Uiso 1 1 calc R . .
C31 C 2.0488(7) 1.2235(5) 0.6666(3) 0.081(2) Uani 1 1 d . . .
H31A H 1.9798 1.2374 0.6634 0.097 Uiso 1 1 calc R . .
C32 C 1.9212(4) 1.0436(4) 0.4474(2) 0.0493(14) Uani 1 1 d . . .
C33 C 1.8798(5) 1.0733(4) 0.4183(3) 0.0591(16) Uani 1 1 d . . .
C34 C 1.8299(6) 1.1075(4) 0.3811(3) 0.0624(17) Uani 1 1 d . . .
C35 C 1.7909(7) 1.0560(5) 0.3296(3) 0.086(2) Uani 1 1 d . . .
H35A H 1.7999 1.0008 0.3190 0.103 Uiso 1 1 calc R . .
C36 C 1.7389(7) 1.0873(6) 0.2946(3) 0.092(3) Uani 1 1 d . . .
H36A H 1.7129 1.0523 0.2604 0.110 Uiso 1 1 calc R . .
C37 C 1.7239(6) 1.1697(5) 0.3088(3) 0.0721(19) Uani 1 1 d . . .
C38 C 1.7610(7) 1.2205(5) 0.3601(3) 0.088(2) Uani 1 1 d . . .
H38A H 1.7507 1.2754 0.3707 0.106 Uiso 1 1 calc R . .
C39 C 1.8140(7) 1.1896(5) 0.3962(3) 0.082(2) Uani 1 1 d . . .
H39A H 1.8388 1.2243 0.4306 0.098 Uiso 1 1 calc R . .
C40 C 1.5940(7) 1.1925(6) 0.1831(3) 0.080(2) Uani 1 1 d . . .
C41 C 1.6616(7) 1.1694(6) 0.2171(3) 0.085(2) Uani 1 1 d . . .
H41A H 1.7075 1.1331 0.2044 0.102 Uiso 1 1 calc R . .
C42 C 1.6608(6) 1.2008(5) 0.2709(3) 0.082(2) Uani 1 1 d . . .
C43 C 1.5918(6) 1.2544(5) 0.2876(3) 0.079(2) Uani 1 1 d . . .
H43A H 1.5887 1.2758 0.3231 0.095 Uiso 1 1 calc R . .
C44 C 1.5269(6) 1.2769(5) 0.2515(3) 0.074(2) Uani 1 1 d . . .
C45 C 1.5936(8) 1.1597(6) 0.1254(3) 0.094(3) Uani 1 1 d . B .
C46 C 1.6687(11) 1.1168(10) 0.1045(4) 0.163(6) Uani 1 1 d . . .
H46A H 1.7234 1.1069 0.1264 0.195 Uiso 1 1 calc R . .
C47 C 1.6650(14) 1.0880(12) 0.0517(5) 0.198(8) Uani 1 1 d . . .
H47A H 1.7179 1.0601 0.0371 0.237 Uiso 1 1 calc R . .
C48 C 1.5794(13) 1.1015(11) 0.0201(5) 0.164(6) Uani 1 1 d . . .
H48A H 1.5698 1.0785 -0.0162 0.197 Uiso 1 1 calc R . .
C49 C 1.5100(10) 1.1492(8) 0.0435(4) 0.123(4) Uani 1 1 d . B .
H49A H 1.4578 1.1630 0.0223 0.148 Uiso 1 1 calc R . .
C50 C 1.4479(7) 1.3324(5) 0.2675(4) 0.085(2) Uani 1 1 d . C .
C51 C 1.4576(8) 1.3834(6) 0.3201(4) 0.102(3) Uani 1 1 d . . .
H51A H 1.5147 1.3853 0.3457 0.122 Uiso 1 1 calc R . .
C52 C 1.3795(10) 1.4296(7) 0.3313(5) 0.115(3) Uani 1 1 d . . .
H52A H 1.3809 1.4621 0.3657 0.139 Uiso 1 1 calc R . .
C53 C 1.3000(10) 1.4289(7) 0.2935(5) 0.115(3) Uani 1 1 d . . .
H53A H 1.2487 1.4625 0.3011 0.138 Uiso 1 1 calc R . .
C54 C 1.2969(9) 1.3781(7) 0.2441(5) 0.115(3) Uani 1 1 d . C .
H54A H 1.2407 1.3773 0.2185 0.139 Uiso 1 1 calc R . .
C55 C 1.4549(16) 1.3588(10) -0.0118(11) 0.407(13) Uani 1 1 d DU . .
C56 C 1.4636(18) 1.3655(10) 0.0521(5) 0.208(9) Uani 1 1 d D C .
C57 C 1.5181(16) 1.4409(9) 0.0910(5) 0.196(8) Uani 1 1 d . . .
H57A H 1.5478 1.4876 0.0811 0.235 Uiso 1 1 calc R D .
C58 C 1.5292(13) 1.4483(9) 0.1419(6) 0.153(5) Uani 1 1 d . C .
C59 C 1.5771(13) 1.5322(10) 0.1820(6) 0.188(6) Uani 1 1 d DU . .
C60 C 1.2646(9) 0.9643(7) 0.1181(4) 0.134(3) Uani 1 1 d DU . .
C61 C 1.2437(10) 1.0529(7) 0.1325(5) 0.125(3) Uani 1 1 d DU A .
C62 C 1.1438(10) 1.0659(9) 0.1413(6) 0.154(4) Uani 1 1 d DU . .
H62A H 1.0844 1.0188 0.1324 0.185 Uiso 1 1 calc R A .
C63 C 1.1221(9) 1.1445(11) 0.1629(7) 0.174(4) Uani 1 1 d DU A .
C66 C 1.8447(5) 1.1175(4) 0.5692(3) 0.0569(16) Uani 1 1 d . . .
H66A H 1.8017 1.1159 0.5369 0.068 Uiso 1 1 calc R . .
H66B H 1.8393 1.1680 0.5962 0.068 Uiso 1 1 calc R . .
C76 C 1.1576(12) 1.4274(10) 0.0830(6) 0.224(5) Uani 1 1 d DU . .
C77 C 1.1938(11) 1.3431(9) 0.0793(6) 0.217(4) Uani 1 1 d DU B .
C78 C 1.1504(15) 1.2721(10) 0.0337(7) 0.227(5) Uani 1 1 d DU . .
H78A H 1.1019 1.2779 0.0072 0.272 Uiso 1 1 calc R B .
C79 C 1.1790(16) 1.1915(10) 0.0271(7) 0.214(4) Uani 1 1 d DU B .
C80 C 1.1118(14) 1.1199(10) -0.0239(6) 0.237(6) Uani 1 1 d DU . .
N1 N 1.5246(5) 1.2436(4) 0.1989(3) 0.0765(17) Uani 1 1 d . . .
Eu1 Eu 1.36718(4) 1.25375(3) 0.13384(2) 0.10015(18) Uani 1 1 d . A .
O1 O 1.5008(6) 1.3905(4) 0.1610(3) 0.119(2) Uani 1 1 d . . .
F1 F 1.231(2) 0.9164(18) 0.1467(11) 0.228(12) Uani 0.50 1 d PDU A 1
F1' F 1.3435(17) 0.9615(15) 0.1524(9) 0.221(10) Uani 0.50 1 d PDU A 2
F2 F 1.3689(10) 0.9597(12) 0.1151(8) 0.146(5) Uani 0.50 1 d PDU A 1
F2' F 1.288(2) 0.9406(18) 0.0713(7) 0.229(10) Uani 0.50 1 d PDU A 2
F3 F 1.2115(15) 0.9253(15) 0.0693(6) 0.189(8) Uani 0.50 1 d PDU A 1
F3' F 1.1748(15) 0.9111(12) 0.1209(9) 0.170(8) Uani 0.50 1 d PDU A 2
F4 F 1.066(2) 1.4083(17) 0.0492(11) 0.267(13) Uani 0.50 1 d PDU B 1
F4' F 1.132(4) 1.435(2) 0.0372(9) 0.354(18) Uani 0.50 1 d PDU B 2
F5 F 1.238(2) 1.474(2) 0.0680(17) 0.329(14) Uani 0.50 1 d PDU B 1
F5' F 1.241(2) 1.4896(14) 0.1114(16) 0.319(17) Uani 0.50 1 d PDU B 2
F6 F 1.141(3) 1.466(2) 0.1302(7) 0.291(13) Uani 0.50 1 d PDU B 1
F6' F 1.072(3) 1.426(2) 0.1088(15) 0.344(16) Uani 0.50 1 d PDU B 2
F10 F 1.648(2) 1.5261(16) 0.2194(10) 0.235(12) Uani 0.50 1 d PDU C 1
F10' F 1.6845(15) 1.540(2) 0.1936(14) 0.254(12) Uani 0.50 1 d PDU C 2
F11 F 1.629(3) 1.5881(19) 0.1625(12) 0.257(14) Uani 0.50 1 d PDU C 1
F11' F 1.561(3) 1.5934(18) 0.1637(15) 0.280(14) Uani 0.50 1 d PDU C 2
F12 F 1.494(2) 1.560(2) 0.2026(14) 0.281(15) Uani 0.50 1 d PDU C 1
F12' F 1.534(3) 1.543(2) 0.2257(8) 0.248(14) Uani 0.50 1 d PDU C 2
F13 F 1.026(2) 1.2145(18) 0.2230(12) 0.333(18) Uani 0.50 1 d PDU A 1
F13' F 1.014(3) 1.158(3) 0.2309(8) 0.396(19) Uani 0.50 1 d PDU A 2
F14 F 0.958(2) 1.0793(15) 0.1897(14) 0.290(13) Uani 0.50 1 d PDU A 1
F14' F 0.9324(16) 1.0782(14) 0.1526(16) 0.321(18) Uani 0.50 1 d PDU A 2
F15 F 0.949(2) 1.161(3) 0.1400(13) 0.330(15) Uani 0.50 1 d PDU A 1
F15' F 0.978(2) 1.2140(17) 0.1689(17) 0.293(13) Uani 0.50 1 d PDU A 2
F16 F 1.097(3) 1.1513(16) -0.0624(10) 0.284(13) Uani 0.50 1 d PDU B 1
F17 F 1.010(2) 1.082(3) -0.0213(17) 0.407(19) Uani 0.50 1 d PDU B 1
F18 F 1.161(3) 1.0580(16) -0.0421(14) 0.370(19) Uani 0.50 1 d PDU B 1
F16' F 1.033(2) 1.130(2) -0.0550(14) 0.345(18) Uani 0.50 1 d PDU B 2
F17' F 1.076(3) 1.0498(18) -0.0138(15) 0.379(19) Uani 0.50 1 d PDU B 2
F18' F 1.1943(19) 1.109(2) -0.0506(11) 0.312(15) Uani 0.50 1 d PDU B 2
O2 O 1.4181(10) 1.2960(5) 0.0601(3) 0.173(4) Uani 1 1 d . . .
P2 P 1.98996(13) 1.12541(10) 0.56036(6) 0.0478(4) Uani 1 1 d . . .
N2 N 1.3674(6) 1.3297(5) 0.2296(3) 0.095(2) Uani 1 1 d . . .
O3 O 1.2499(9) 1.3417(6) 0.1189(4) 0.192(4) Uani 1 1 d DU . .
P3 P 1.85194(14) 0.77103(10) 0.49103(7) 0.0538(4) Uani 1 1 d . . .
N3 N 1.5130(7) 1.1767(5) 0.0945(3) 0.102(2) Uani 1 1 d . . .
O4 O 1.2409(8) 1.1731(5) 0.0574(4) 0.183(4) Uani 1 1 d DU . .
O5 O 1.3315(5) 1.1097(4) 0.1359(3) 0.112(2) Uani 1 1 d DU . .
O6 O 1.1857(6) 1.2093(6) 0.1605(4) 0.156(3) Uani 1 1 d . . .
C64 C 1.0052(10) 1.1487(9) 0.1800(6) 0.206(5) Uani 1 1 d DU . .
F7 F 1.550(2) 1.4093(17) -0.0122(10) 0.405(14) Uani 0.50 1 d PDU D 1
F8 F 1.444(3) 1.2790(13) -0.0372(11) 0.425(14) Uani 0.50 1 d PDU D 1
F9 F 1.368(2) 1.390(2) -0.0195(8) 0.409(14) Uani 0.50 1 d PDU D 1
F7' F 1.523(3) 1.3071(17) -0.0246(10) 0.414(14) Uani 0.50 1 d PDU D 2
F8' F 1.3491(18) 1.321(2) -0.0306(9) 0.412(14) Uani 0.50 1 d PDU D 2
F9' F 1.487(3) 1.4327(14) -0.0176(11) 0.413(14) Uani 0.50 1 d PDU D 2
O7 O 1.2629(15) 0.5929(10) 0.4078(8) 0.132(6) Uani 0.509(10) 1 d PDU E 1
O8 O 1.2263(16) 0.7109(11) 0.4674(4) 0.164(6) Uani 0.509(10) 1 d PDU E 1
O9 O 1.2267(17) 0.7034(9) 0.3806(6) 0.165(5) Uani 0.509(10) 1 d PDU E 1
O10 O 1.0844(8) 0.6178(10) 0.4036(8) 0.163(6) Uani 0.509(10) 1 d PDU E 1
O7' O 1.2480(17) 0.5893(10) 0.3900(8) 0.137(6) Uani 0.491(10) 1 d PDU E 2
O8' O 1.2854(13) 0.7305(8) 0.4400(8) 0.173(6) Uani 0.491(10) 1 d PDU E 2
O9' O 1.1245(15) 0.6734(11) 0.3797(5) 0.151(5) Uani 0.491(10) 1 d PDU E 2
O10' O 1.1445(15) 0.6354(11) 0.4561(6) 0.154(5) Uani 0.491(10) 1 d PDU E 2

loop_
_atom_site_aniso_label
_atom_site_aniso_U_11
_atom_site_aniso_U_22
_atom_site_aniso_U_33
_atom_site_aniso_U_23
_atom_site_aniso_U_13
_atom_site_aniso_U_12
Cl1 0.1179(19) 0.0751(15) 0.177(3) 0.0426(16) 0.0462(19) 0.0510(14)
Pt1 0.04014(18) 0.04136(18) 0.0570(2) 0.02215(14) 0.00722(14) 0.01123(13)
Au1 0.05339(17) 0.04656(15) 0.0803(2) 0.02566(13) 0.02045(13) 0.01237(12)
P1 0.0520(9) 0.0522(9) 0.0712(11) 0.0255(8) 0.0196(8) 0.0146(8)
C1 0.064(4) 0.050(4) 0.084(5) 0.030(3) -0.001(4) -0.002(3)
C2 0.104(7) 0.077(6) 0.100(7) 0.017(5) -0.014(5) -0.008(5)
C3 0.142(10) 0.099(8) 0.104(8) 0.016(6) -0.032(8) -0.013(8)
C4 0.118(10) 0.108(9) 0.138(11) 0.053(8) -0.048(9) -0.039(8)
C5 0.078(7) 0.141(11) 0.180(13) 0.068(10) -0.025(8) -0.004(7)
C6 0.070(5) 0.096(6) 0.105(7) 0.037(5) 0.004(5) 0.001(5)
C7 0.127(6) 0.063(4) 0.098(5) 0.050(4) 0.038(4) 0.034(4)
C8 0.188(7) 0.093(5) 0.120(6) 0.058(4) 0.031(5) 0.060(5)
C9 0.223(8) 0.094(5) 0.136(6) 0.068(5) 0.036(6) 0.067(5)
C10 0.245(8) 0.111(6) 0.139(6) 0.086(5) 0.056(7) 0.057(6)
C11 0.253(8) 0.131(6) 0.127(6) 0.079(5) 0.059(6) 0.074(7)
C12 0.211(7) 0.107(5) 0.123(6) 0.069(5) 0.059(6) 0.066(5)
C13 0.045(3) 0.047(3) 0.068(4) 0.022(3) 0.010(3) 0.011(3)
C14 0.057(4) 0.070(5) 0.087(5) 0.030(4) 0.025(4) 0.021(4)
C15 0.066(5) 0.067(5) 0.152(8) 0.039(5) 0.029(5) 0.010(4)
C16 0.056(5) 0.095(7) 0.235(14) 0.041(8) 0.042(7) 0.001(5)
C17 0.051(5) 0.145(10) 0.180(11) 0.065(9) 0.027(6) 0.022(6)
C18 0.072(5) 0.107(7) 0.178(10) 0.069(7) 0.038(6) 0.046(5)
C19 0.056(4) 0.081(6) 0.144(8) 0.053(5) 0.020(5) 0.018(4)
C20 0.062(4) 0.066(4) 0.065(4) 0.029(3) 0.018(3) 0.008(3)
C21 0.075(5) 0.099(6) 0.079(5) 0.044(4) 0.016(4) 0.026(4)
C22 0.091(6) 0.151(10) 0.105(8) 0.068(7) -0.007(6) 0.024(6)
C23 0.167(11) 0.132(10) 0.062(6) 0.026(6) 0.017(7) 0.017(8)
C24 0.119(8) 0.167(12) 0.084(7) 0.027(7) 0.019(6) 0.056(8)
C25 0.092(6) 0.105(7) 0.078(6) 0.025(5) 0.022(5) 0.045(5)
C26 0.058(4) 0.051(4) 0.064(4) 0.022(3) 0.003(3) 0.003(3)
C27 0.073(5) 0.055(4) 0.077(5) 0.014(3) -0.004(4) 0.009(4)
C28 0.087(6) 0.071(5) 0.095(6) 0.018(5) -0.029(5) 0.001(4)
C29 0.143(9) 0.097(7) 0.076(6) 0.032(5) -0.041(6) -0.019(7)
C30 0.117(8) 0.088(6) 0.072(6) 0.000(5) -0.004(6) -0.004(6)
C31 0.085(5) 0.071(5) 0.083(5) 0.017(4) 0.015(4) 0.017(4)
C32 0.038(3) 0.047(3) 0.062(4) 0.018(3) 0.010(3) 0.004(3)
C33 0.054(4) 0.059(4) 0.070(4) 0.029(3) -0.001(3) 0.019(3)
C34 0.062(4) 0.060(4) 0.076(5) 0.035(3) 0.006(3) 0.019(3)
C35 0.102(6) 0.073(5) 0.086(6) 0.031(4) -0.009(5) 0.032(5)
C36 0.105(6) 0.094(6) 0.075(5) 0.024(4) -0.017(5) 0.040(5)
C37 0.068(4) 0.084(5) 0.074(5) 0.038(4) -0.002(4) 0.029(4)
C38 0.111(6) 0.069(5) 0.091(6) 0.037(4) -0.011(5) 0.030(5)
C39 0.104(6) 0.068(5) 0.071(5) 0.027(4) -0.023(4) 0.024(4)
C40 0.082(5) 0.098(6) 0.073(5) 0.044(4) 0.009(4) 0.026(5)
C41 0.086(5) 0.108(7) 0.084(6) 0.051(5) 0.005(4) 0.044(5)
C42 0.075(5) 0.089(6) 0.088(6) 0.048(5) -0.011(4) 0.015(4)
C43 0.077(5) 0.074(5) 0.094(6) 0.040(4) -0.010(4) 0.024(4)
C44 0.076(5) 0.073(5) 0.081(5) 0.041(4) -0.004(4) 0.017(4)
C45 0.110(7) 0.117(8) 0.077(6) 0.052(5) 0.021(5) 0.044(6)
C46 0.170(11) 0.293(19) 0.085(7) 0.084(9) 0.039(8) 0.146(12)
C47 0.224(16) 0.34(2) 0.094(9) 0.079(12) 0.051(10) 0.186(17)
C48 0.194(14) 0.234(17) 0.088(8) 0.049(9) 0.026(9) 0.107(13)
C49 0.142(10) 0.147(11) 0.086(7) 0.057(7) -0.002(7) 0.025(8)
C50 0.090(6) 0.062(5) 0.112(7) 0.038(5) 0.004(5) 0.027(4)
C51 0.114(7) 0.081(6) 0.117(8) 0.027(5) 0.005(6) 0.052(5)
C52 0.136(9) 0.089(7) 0.122(8) 0.031(6) 0.015(7) 0.034(7)
C53 0.121(8) 0.094(7) 0.149(10) 0.047(7) 0.016(8) 0.053(6)
C54 0.106(7) 0.124(9) 0.124(9) 0.036(7) -0.008(7) 0.060(7)
C55 0.78(4) 0.206(16) 0.169(9) 0.102(11) -0.153(14) -0.005(18)
C56 0.39(3) 0.110(11) 0.103(9) 0.051(8) -0.028(13) 0.025(14)
C57 0.32(2) 0.137(12) 0.087(8) 0.035(8) -0.002(11) -0.043(13)
C58 0.202(14) 0.108(10) 0.143(12) 0.065(9) -0.016(10) -0.001(9)
C59 0.274(17) 0.110(11) 0.163(12) 0.056(10) 0.010(11) -0.008(12)
C60 0.139(7) 0.102(6) 0.150(7) 0.032(6) 0.025(6) 0.011(6)
C61 0.109(5) 0.116(5) 0.142(6) 0.032(5) 0.007(5) 0.020(5)
C62 0.101(5) 0.149(7) 0.188(8) 0.025(7) 0.016(6) 0.017(6)
C63 0.095(6) 0.166(8) 0.234(9) 0.023(8) 0.032(7) 0.026(7)
C66 0.057(4) 0.048(3) 0.069(4) 0.020(3) 0.013(3) 0.016(3)
C76 0.249(11) 0.167(8) 0.243(10) 0.051(8) -0.087(9) 0.096(8)
C77 0.237(8) 0.160(7) 0.227(8) 0.030(6) -0.097(7) 0.088(7)
C78 0.248(9) 0.167(7) 0.225(8) 0.026(7) -0.111(7) 0.079(7)
C79 0.240(8) 0.148(6) 0.206(8) 0.021(6) -0.115(6) 0.056(6)
C80 0.253(11) 0.167(8) 0.221(11) 0.007(7) -0.123(8) 0.038(8)
N1 0.082(4) 0.084(4) 0.077(4) 0.048(3) -0.003(3) 0.024(4)
Eu1 0.1099(4) 0.0863(3) 0.1026(4) 0.0371(3) -0.0288(3) 0.0285(3)
O1 0.159(6) 0.094(5) 0.092(4) 0.034(4) -0.030(4) 0.021(4)
F1 0.28(3) 0.18(2) 0.30(2) 0.14(2) 0.14(2) 0.08(2)
F1' 0.236(18) 0.155(17) 0.30(2) 0.11(2) -0.008(18) 0.091(15)
F2 0.182(9) 0.112(11) 0.166(15) 0.050(12) 0.045(10) 0.070(10)
F2' 0.26(3) 0.23(2) 0.235(14) 0.061(19) 0.159(16) 0.11(2)
F3 0.174(15) 0.166(15) 0.178(11) -0.028(11) 0.040(9) 0.047(14)
F3' 0.214(14) 0.088(10) 0.216(19) 0.046(12) 0.102(13) 0.026(10)
F4 0.291(19) 0.29(3) 0.25(2) 0.101(19) -0.082(17) 0.164(19)
F4' 0.44(4) 0.30(3) 0.30(2) 0.14(2) -0.14(2) 0.08(3)
F5 0.35(3) 0.23(3) 0.43(4) 0.18(3) -0.06(2) 0.07(2)
F5' 0.30(2) 0.191(18) 0.40(4) 0.04(3) -0.17(2) 0.097(18)
F6 0.31(3) 0.25(3) 0.276(15) -0.014(18) -0.102(18) 0.18(3)
F6' 0.27(2) 0.40(4) 0.33(3) 0.02(3) -0.03(2) 0.19(2)
F10 0.30(2) 0.164(18) 0.168(19) 0.066(14) -0.061(18) -0.105(19)
F10' 0.271(17) 0.17(2) 0.29(3) 0.093(19) -0.009(17) -0.039(17)
F11 0.40(3) 0.14(2) 0.162(18) 0.058(14) -0.016(19) -0.08(2)
F11' 0.49(4) 0.096(15) 0.24(3) 0.054(14) -0.01(3) 0.06(2)
F12 0.42(3) 0.15(2) 0.25(3) 0.01(2) 0.10(2) 0.08(2)
F12' 0.36(3) 0.17(2) 0.129(14) -0.026(12) 0.017(17) -0.02(3)
F13 0.22(3) 0.28(2) 0.40(3) -0.06(2) 0.19(2) 0.01(2)
F13' 0.35(4) 0.47(5) 0.325(16) 0.11(2) 0.17(2) -0.06(3)
F14 0.17(2) 0.28(2) 0.36(3) 0.055(19) 0.11(2) -0.054(18)
F14' 0.077(9) 0.198(15) 0.58(4) -0.03(2) 0.01(2) 0.033(12)
F15 0.121(16) 0.29(3) 0.55(3) 0.11(3) -0.08(2) 0.08(3)
F15' 0.14(2) 0.206(19) 0.51(4) 0.04(2) 0.05(3) 0.096(18)
F16 0.25(2) 0.24(2) 0.28(2) 0.058(15) -0.21(2) 0.01(2)
F17 0.30(2) 0.33(4) 0.50(4) 0.14(3) -0.16(3) -0.07(2)
F18 0.41(3) 0.13(2) 0.41(4) -0.082(19) -0.25(3) 0.09(2)
F16' 0.24(2) 0.28(3) 0.39(3) 0.08(2) -0.24(2) -0.06(2)
F17' 0.35(4) 0.22(3) 0.44(4) 0.09(2) -0.24(3) -0.09(3)
F18' 0.33(2) 0.25(3) 0.21(2) -0.10(2) -0.101(15) 0.06(2)
O2 0.310(12) 0.092(5) 0.098(5) 0.025(4) -0.035(6) 0.039(7)
P2 0.0474(8) 0.0413(8) 0.0580(9) 0.0190(7) 0.0097(7) 0.0123(7)
N2 0.083(4) 0.105(6) 0.107(5) 0.049(4) -0.015(4) 0.037(4)
O3 0.208(8) 0.151(7) 0.200(8) 0.034(6) -0.083(6) 0.086(6)
P3 0.0518(9) 0.0421(8) 0.0701(11) 0.0233(7) 0.0097(8) 0.0081(7)
N3 0.121(6) 0.114(6) 0.080(5) 0.054(4) -0.008(4) 0.025(5)
O4 0.200(8) 0.126(6) 0.186(7) 0.028(5) -0.097(6) 0.043(5)
O5 0.102(4) 0.107(5) 0.131(5) 0.050(4) -0.008(4) 0.029(4)
O6 0.084(5) 0.155(8) 0.205(9) 0.015(7) 0.012(5) 0.043(5)
C64 0.105(7) 0.193(9) 0.280(11) 0.016(9) 0.041(8) 0.023(7)
F7 0.79(4) 0.214(16) 0.164(11) 0.114(12) -0.123(16) 0.003(19)
F8 0.79(4) 0.218(16) 0.174(12) 0.064(13) -0.133(17) -0.009(18)
F9 0.78(4) 0.219(17) 0.164(10) 0.120(13) -0.185(15) -0.009(19)
F7' 0.78(4) 0.224(16) 0.166(12) 0.084(13) -0.135(16) -0.002(19)
F8' 0.78(4) 0.222(17) 0.170(11) 0.112(13) -0.178(15) 0.001(18)
F9' 0.79(4) 0.227(16) 0.163(11) 0.124(12) -0.142(16) -0.007(19)
O7 0.145(9) 0.106(9) 0.171(15) 0.046(8) 0.034(11) 0.080(8)
O8 0.188(14) 0.133(11) 0.165(8) 0.017(8) -0.001(9) 0.083(9)
O9 0.233(14) 0.094(9) 0.186(10) 0.060(8) 0.035(11) 0.054(10)
O10 0.124(7) 0.133(11) 0.215(13) 0.015(10) 0.031(9) 0.050(7)
O7' 0.157(12) 0.104(8) 0.170(15) 0.036(9) 0.045(10) 0.082(8)
O8' 0.203(13) 0.090(8) 0.211(14) 0.040(9) 0.008(10) 0.027(8)
O9' 0.177(12) 0.122(11) 0.181(10) 0.055(8) 0.024(9) 0.087(9)
O10' 0.176(12) 0.137(11) 0.183(11) 0.065(9) 0.067(9) 0.077(9)

loop_
_atom_type_symbol
_atom_type_description
_atom_type_scat_dispersion_real
_atom_type_scat_dispersion_imag
_atom_type_scat_source
C C 0.0033 0.0016 'International Tables Vol C Tables 4.2.6.8 and 6.1.1.4'
H H 0.0000 0.0000 'International Tables Vol C Tables 4.2.6.8 and 6.1.1.4'
N N 0.0061 0.0033 'International Tables Vol C Tables 4.2.6.8 and 6.1.1.4'
O O 0.0106 0.0060 'International Tables Vol C Tables 4.2.6.8 and 6.1.1.4'
F F 0.0171 0.0103 'International Tables Vol C Tables 4.2.6.8 and 6.1.1.4'
P P 0.1023 0.0942 'International Tables Vol C Tables 4.2.6.8 and 6.1.1.4'
Cl Cl 0.1484 0.1585 'International Tables Vol C Tables 4.2.6.8 and 6.1.1.4'
Eu Eu -0.1578 3.6682 'International Tables Vol C Tables 4.2.6.8 and 6.1.1.4'
Pt Pt -1.7033 8.3905 'International Tables Vol C Tables 4.2.6.8 and 6.1.1.4'
Au Au -2.0133 8.8022 'International Tables Vol C Tables 4.2.6.8 and 6.1.1.4'
H H 0.0000 0.0000 'International Tables Vol C Tables 4.2.6.8 and 6.1.1.4'

loop_
_geom_angle_atom_site_label_1
_geom_angle_atom_site_label_2
_geom_angle_atom_site_label_3
_geom_angle
_geom_angle_site_symmetry_1
_geom_angle_site_symmetry_3
O10 Cl1 O7' 103.2(12) . .
O10 Cl1 O9' 56.5(8) . .
O7' Cl1 O9' 111.6(9) . .
O10 Cl1 O8 110.0(8) . .
O7' Cl1 O8 129.7(13) . .
O9' Cl1 O8 118.1(10) . .
O10 Cl1 O7 110.6(9) . .
O7' Cl1 O7 19.6(15) . .
O9' Cl1 O7 131.0(12) . .
O8 Cl1 O7 110.6(9) . .
O10 Cl1 O9 108.8(9) . .
O7' Cl1 O9 94.5(12) . .
O9' Cl1 O9 52.8(8) . .
O8 Cl1 O9 108.7(8) . .
O7 Cl1 O9 108.0(8) . .
O10 Cl1 O10' 61.7(8) . .
O7' Cl1 O10' 110.3(9) . .
O9' Cl1 O10' 110.6(8) . .
O8 Cl1 O10' 59.2(9) . .
O7 Cl1 O10' 97.2(11) . .
O9 Cl1 O10' 154.7(10) . .
O10 Cl1 O8' 147.4(10) . .
O7' Cl1 O8' 109.3(9) . .
O9' Cl1 O8' 108.1(8) . .
O8 Cl1 O8' 48.0(8) . .
O7 Cl1 O8' 100.7(13) . .
O9 Cl1 O8' 67.7(9) . .
O10' Cl1 O8' 106.8(8) . .
C32 Pt1 C32 180.000(2) 2_976 .
C32 Pt1 P2 95.48(17) 2_976 .
C32 Pt1 P2 84.52(17) . .
C32 Pt1 P2 84.52(17) 2_976 2_976
C32 Pt1 P2 95.48(17) . 2_976
P2 Pt1 P2 180.000(2) . 2_976
C32 Pt1 Au1 105.71(15) 2_976 2_976
C32 Pt1 Au1 74.29(15) . 2_976
P2 Pt1 Au1 87.61(4) . 2_976
P2 Pt1 Au1 92.39(4) 2_976 2_976
C32 Pt1 Au1 74.29(15) 2_976 .
C32 Pt1 Au1 105.71(15) . .
P2 Pt1 Au1 92.39(4) . .
P2 Pt1 Au1 87.61(4) 2_976 .
Au1 Pt1 Au1 180.000(8) 2_976 .
P1 Au1 P3 175.40(6) . .
P1 Au1 Pt1 90.04(4) . .
P3 Au1 Pt1 94.43(4) . .
C14 P1 C20 107.7(3) . .
C14 P1 C66 104.5(3) . .
C20 P1 C66 104.9(3) . .
C14 P1 Au1 113.6(3) . .
C20 P1 Au1 112.2(3) . .
C66 P1 Au1 113.2(2) . .
C6 C1 C2 119.0(8) . .
C6 C1 P3 118.8(6) . .
C2 C1 P3 122.1(6) . .
C3 C2 C1 117.8(10) . .
C2 C3 C4 122.3(12) . .
C5 C4 C3 120.0(12) . .
C4 C5 C6 120.2(13) . .
C1 C6 C5 120.7(10) . .
C8 C7 C12 116.0(9) . .
C8 C7 P3 123.4(8) . .
C12 C7 P3 120.5(7) . .
C7 C8 C9 120.8(11) . .
C10 C9 C8 122.6(12) . .
C9 C10 C11 116.7(12) . .
C10 C11 C12 124.0(13) . .
C7 C12 C11 118.7(11) . .
P3 C13 P2 115.0(3) . 2_976
C15 C14 C19 117.7(7) . .
C15 C14 P1 118.2(6) . .
C19 C14 P1 124.0(6) . .
C16 C15 C14 121.6(9) . .
C17 C16 C15 118.3(9) . .
C16 C17 C18 122.5(8) . .
C17 C18 C19 119.8(9) . .
C18 C19 C14 120.0(8) . .
C25 C20 C21 120.0(7) . .
C25 C20 P1 122.6(6) . .
C21 C20 P1 117.3(6) . .
C20 C21 C22 117.1(8) . .
C23 C22 C21 121.1(10) . .
C24 C23 C22 119.2(10) . .
C25 C24 C23 120.2(10) . .
C24 C25 C20 122.4(9) . .
C27 C26 C31 118.2(7) . .
C27 C26 P2 118.8(5) . .
C31 C26 P2 122.3(6) . .
C28 C27 C26 120.1(7) . .
C27 C28 C29 119.1(9) . .
C30 C29 C28 121.6(8) . .
C31 C30 C29 119.1(9) . .
C30 C31 C26 121.8(9) . .
C33 C32 Pt1 176.1(5) . .
C32 C33 C34 178.0(8) . .
C39 C34 C35 118.9(7) . .
C39 C34 C33 121.4(7) . .
C35 C34 C33 119.6(7) . .
C36 C35 C34 119.8(8) . .
C35 C36 C37 122.1(8) . .
C38 C37 C36 118.2(7) . .
C38 C37 C42 120.5(8) . .
C36 C37 C42 121.1(7) . .
C37 C38 C39 120.4(8) . .
C34 C39 C38 120.6(7) . .
N1 C40 C41 123.2(8) . .
N1 C40 C45 116.5(7) . .
C41 C40 C45 120.2(9) . .
C40 C41 C42 119.3(8) . .
C43 C42 C41 117.9(7) . .
C43 C42 C37 120.9(8) . .
C41 C42 C37 120.9(8) . .
C42 C43 C44 120.2(8) . .
N1 C44 C43 121.7(8) . .
N1 C44 C50 115.9(7) . .
C43 C44 C50 122.2(8) . .
C46 C45 N3 121.5(9) . .
C46 C45 C40 122.7(9) . .
N3 C45 C40 115.8(9) . .
C45 C46 C47 120.7(11) . .
C46 C47 C48 117.9(13) . .
C49 C48 C47 118.6(12) . .
N3 C49 C48 123.3(11) . .
N2 C50 C51 122.8(9) . .
N2 C50 C44 116.4(8) . .
C51 C50 C44 120.8(8) . .
C52 C51 C50 116.6(10) . .
C53 C52 C51 121.1(11) . .
C52 C53 C54 118.2(11) . .
N2 C54 C53 125.2(10) . .
F9' C55 F8 140(4) . .
F9' C55 F9 70.1(14) . .
F8 C55 F9 116.1(15) . .
F9' C55 F7 42.9(17) . .
F8 C55 F7 115.3(16) . .
F9 C55 F7 112.9(15) . .
F9' C55 F8' 114.8(15) . .
F8 C55 F8' 69.3(14) . .
F9 C55 F8' 48.9(12) . .
F7 C55 F8' 152(3) . .
F9' C55 F7' 115.2(16) . .
F8 C55 F7' 43.5(17) . .
F9 C55 F7' 155(3) . .
F7 C55 F7' 75.9(17) . .
F8' C55 F7' 112.8(16) . .
F9' C55 C56 111(2) . .
F8 C55 C56 106(2) . .
F9 C55 C56 102.7(18) . .
F7 C55 C56 101.7(19) . .
F8' C55 C56 103.1(18) . .
F7' C55 C56 97.4(19) . .
O2 C56 C57 125.6(11) . .
O2 C56 C55 113.8(11) . .
C57 C56 C55 120.6(12) . .
C58 C57 C56 122.5(13) . .
O1 C58 C57 126.2(14) . .
O1 C58 C59 113.5(12) . .
C57 C58 C59 120.3(12) . .
F11 C59 F10' 71.8(14) . .
F11 C59 F11' 38.9(19) . .
F10' C59 F11' 109.1(15) . .
F11 C59 F10 107.8(13) . .
F10' C59 F10 41.4(13) . .
F11' C59 F10 135(3) . .
F11 C59 F12 108.2(15) . .
F10' C59 F12 140(3) . .
F11' C59 F12 73(2) . .
F10 C59 F12 108.7(15) . .
F11 C59 F12' 130(3) . .
F10' C59 F12' 108.1(15) . .
F11' C59 F12' 106.8(14) . .
F10 C59 F12' 69.6(15) . .
F12 C59 F12' 40.3(18) . .
F11 C59 C58 113(2) . .
F10' C59 C58 108(2) . .
F11' C59 C58 111(2) . .
F10 C59 C58 111.2(16) . .
F12 C59 C58 108(2) . .
F12' C59 C58 113.8(18) . .
F2' C60 F1' 111.3(12) . .
F2' C60 F1 127(2) . .
F1' C60 F1 65.9(12) . .
F2' C60 F3' 108.7(12) . .
F1' C60 F3' 106.3(12) . .
F1 C60 F3' 40.6(13) . .
F2' C60 F2 64.5(11) . .
F1' C60 F2 48.6(11) . .
F1 C60 F2 104.5(11) . .
F3' C60 F2 133.9(18) . .
F2' C60 F3 41.3(10) . .
F1' C60 F3 142.7(18) . .
F1 C60 F3 107.7(12) . .
F3' C60 F3 73.0(12) . .
F2 C60 F3 104.1(10) . .
F2' C60 C61 111.8(16) . .
F1' C60 C61 109.4(14) . .
F1 C60 C61 118.3(17) . .
F3' C60 C61 109.1(14) . .
F2 C60 C61 115.6(12) . .
F3 C60 C61 105.6(13) . .
O5 C61 C62 126.5(12) . .
O5 C61 C60 112.7(10) . .
C62 C61 C60 120.8(12) . .
C61 C62 C63 124.4(12) . .
O6 C63 C62 120.3(12) . .
O6 C63 C64 120.2(13) . .
C62 C63 C64 118.3(13) . .
P2 C66 P1 114.5(4) . .
F4' C76 F6 134(3) . .
F4' C76 F4 44.0(16) . .
F6 C76 F4 110.8(13) . .
F4' C76 F5 65.5(16) . .
F6 C76 F5 111.4(14) . .
F4 C76 F5 108.9(13) . .
F4' C76 F6' 111.8(14) . .
F6 C76 F6' 44.5(14) . .
F4 C76 F6' 71.8(14) . .
F5 C76 F6' 147(3) . .
F4' C76 F5' 111.2(13) . .
F6 C76 F5' 64.9(15) . .
F4 C76 F5' 144(2) . .
F5 C76 F5' 50.3(16) . .
F6' C76 F5' 109.0(13) . .
F4' C76 C77 112.0(19) . .
F6 C76 C77 112.5(16) . .
F4 C76 C77 106.9(15) . .
F5 C76 C77 106.0(16) . .
F6' C76 C77 105.4(17) . .
F5' C76 C77 107.2(15) . .
O3 C77 C78 125.1(13) . .
O3 C77 C76 115.7(12) . .
C78 C77 C76 118.8(12) . .
C77 C78 C79 122.4(13) . .
O4 C79 C78 127.4(14) . .
O4 C79 C80 119.1(14) . .
C78 C79 C80 113.3(13) . .
F16' C80 F17' 108.4(14) . .
F16' C80 F16 38.7(16) . .
F17' C80 F16 138(2) . .
F16' C80 F18' 106.5(15) . .
F17' C80 F18' 106.5(15) . .
F16 C80 F18' 74(2) . .
F16' C80 F18 118(3) . .
F17' C80 F18 63(2) . .
F16 C80 F18 105.2(14) . .
F18' C80 F18 43.6(19) . .
F16' C80 F17 65.1(15) . .
F17' C80 F17 49.8(15) . .
F16 C80 F17 103.5(14) . .
F18' C80 F17 141(3) . .
F18 C80 F17 104.7(15) . .
F16' C80 C79 124(2) . .
F17' C80 C79 111(2) . .
F16 C80 C79 110.4(16) . .
F18' C80 C79 99.1(16) . .
F18 C80 C79 114.7(18) . .
F17 C80 C79 117(2) . .
C40 N1 C44 117.5(6) . .
C40 N1 Eu1 121.0(5) . .
C44 N1 Eu1 120.3(5) . .
O4 Eu1 O3 74.1(3) . .
O4 Eu1 O2 69.2(3) . .
O3 Eu1 O2 72.8(4) . .
O4 Eu1 O5 74.1(3) . .
O3 Eu1 O5 133.2(3) . .
O2 Eu1 O5 124.5(3) . .
O4 Eu1 O1 134.8(3) . .
O3 Eu1 O1 79.4(3) . .
O2 Eu1 O1 68.2(3) . .
O5 Eu1 O1 145.8(2) . .
O4 Eu1 O6 72.5(4) . .
O3 Eu1 O6 71.1(4) . .
O2 Eu1 O6 132.8(4) . .
O5 Eu1 O6 67.2(3) . .
O1 Eu1 O6 131.2(3) . .
O4 Eu1 N2 139.9(3) . .
O3 Eu1 N2 84.0(3) . .
O2 Eu1 N2 135.3(3) . .
O5 Eu1 N2 99.3(2) . .
O1 Eu1 N2 70.3(2) . .
O6 Eu1 N2 68.7(3) . .
O4 Eu1 N3 87.8(3) . .
O3 Eu1 N3 142.6(3) . .
O2 Eu1 N3 70.2(3) . .
O5 Eu1 N3 68.2(2) . .
O1 Eu1 N3 91.8(3) . .
O6 Eu1 N3 134.5(3) . .
N2 Eu1 N3 127.3(2) . .
O4 Eu1 N1 142.1(3) . .
O3 Eu1 N1 143.5(3) . .
O2 Eu1 N1 117.6(3) . .
O5 Eu1 N1 72.5(2) . .
O1 Eu1 N1 73.8(2) . .
O6 Eu1 N1 109.5(3) . .
N2 Eu1 N1 64.0(2) . .
N3 Eu1 N1 63.5(2) . .
C58 O1 Eu1 136.5(8) . .
C56 O2 Eu1 136.5(8) . .
C26 P2 C66 108.8(3) . .
C26 P2 C13 102.0(3) . 2_976
C66 P2 C13 102.7(3) . 2_976
C26 P2 Pt1 121.3(2) . .
C66 P2 Pt1 107.3(2) . .
C13 P2 Pt1 113.2(2) 2_976 .
C54 N2 C50 116.1(9) . .
C54 N2 Eu1 121.3(7) . .
C50 N2 Eu1 122.0(6) . .
C77 O3 Eu1 132.9(9) . .
C7 P3 C13 104.4(4) . .
C7 P3 C1 107.2(4) . .
C13 P3 C1 107.5(3) . .
C7 P3 Au1 113.2(3) . .
C13 P3 Au1 111.3(2) . .
C1 P3 Au1 112.7(3) . .
C49 N3 C45 117.7(10) . .
C49 N3 Eu1 120.7(8) . .
C45 N3 Eu1 121.5(6) . .
C79 O4 Eu1 133.1(10) . .
C61 O5 Eu1 134.9(7) . .
C63 O6 Eu1 140.3(8) . .
F14 C64 F15 112.9(12) . .
F14 C64 F14' 45.3(15) . .
F15 C64 F14' 70.3(14) . .
F14 C64 F15' 140(2) . .
F15 C64 F15' 43.8(14) . .
F14' C64 F15' 110.4(12) . .
F14 C64 F13 110.5(12) . .
F15 C64 F13 113.0(13) . .
F14' C64 F13 145(2) . .
F15' C64 F13 70.2(15) . .
F14 C64 F13' 67.4(15) . .
F15 C64 F13' 145(2) . .
F14' C64 F13' 110.9(12) . .
F15' C64 F13' 112.0(13) . .
F13 C64 F13' 45.4(16) . .
F14 C64 C63 112.0(15) . .
F15 C64 C63 103.3(15) . .
F14' C64 C63 108.9(14) . .
F15' C64 C63 105.9(15) . .
F13 C64 C63 104.6(14) . .
F13' C64 C63 108.6(18) . .

loop_
_geom_bond_atom_site_label_1
_geom_bond_atom_site_label_2
_geom_bond_distance
_geom_bond_site_symmetry_2
Cl1 O10 1.408(8) .
Cl1 O7' 1.409(8) .
Cl1 O9' 1.410(8) .
Cl1 O8 1.413(8) .
Cl1 O7 1.419(8) .
Cl1 O9 1.431(8) .
Cl1 O10' 1.432(8) .
Cl1 O8' 1.432(8) .
Pt1 C32 2.035(7) 2_976
Pt1 C32 2.035(7) .
Pt1 P2 2.3097(16) .
Pt1 P2 2.3097(16) 2_976
Pt1 Au1 2.9504(3) 2_976
Pt1 Au1 2.9504(3) .
Au1 P1 2.3084(18) .
Au1 P3 2.3176(17) .
P1 C14 1.799(7) .
P1 C20 1.807(7) .
P1 C66 1.840(6) .
C1 C6 1.365(11) .
C1 C2 1.401(11) .
C1 P3 1.810(7) .
C2 C3 1.355(13) .
C3 C4 1.370(17) .
C4 C5 1.314(17) .
C5 C6 1.383(13) .
C7 C8 1.339(12) .
C7 C12 1.342(12) .
C7 P3 1.782(8) .
C8 C9 1.441(13) .
C9 C10 1.260(14) .
C10 C11 1.294(16) .
C11 C12 1.435(14) .
C13 P3 1.810(6) .
C13 P2 1.828(6) 2_976
C14 C15 1.386(10) .
C14 C19 1.400(10) .
C15 C16 1.372(11) .
C16 C17 1.348(14) .
C17 C18 1.353(13) .
C18 C19 1.364(10) .
C20 C25 1.373(10) .
C20 C21 1.394(10) .
C21 C22 1.421(11) .
C22 C23 1.391(14) .
C23 C24 1.372(15) .
C24 C25 1.350(12) .
C26 C27 1.397(10) .
C26 C31 1.403(10) .
C26 P2 1.801(7) .
C27 C28 1.367(10) .
C28 C29 1.389(14) .
C29 C30 1.366(14) .
C30 C31 1.339(11) .
C32 C33 1.176(8) .
C33 C34 1.443(9) .
C34 C39 1.392(10) .
C34 C35 1.393(10) .
C35 C36 1.376(10) .
C36 C37 1.393(11) .
C37 C38 1.383(10) .
C37 C42 1.501(10) .
C38 C39 1.400(10) .
C40 N1 1.345(10) .
C40 C41 1.373(10) .
C40 C45 1.495(11) .
C41 C42 1.399(11) .
C42 C43 1.375(11) .
C43 C44 1.386(10) .
C44 N1 1.364(9) .
C44 C50 1.491(11) .
C45 C46 1.353(13) .
C45 N3 1.364(11) .
C46 C47 1.359(14) .
C47 C48 1.393(16) .
C48 C49 1.365(15) .
C49 N3 1.316(12) .
C50 N2 1.344(10) .
C50 C51 1.414(12) .
C51 C52 1.359(13) .
C52 C53 1.346(14) .
C53 C54 1.354(14) .
C54 N2 1.319(11) .
C55 F9' 1.300(10) .
C55 F8 1.304(10) .
C55 F9 1.316(10) .
C55 F7 1.320(10) .
C55 F8' 1.321(10) .
C55 F7' 1.326(10) .
C55 C56 1.69(3) .
C56 O2 1.290(15) .
C56 C57 1.399(17) .
C57 C58 1.334(16) .
C58 O1 1.241(13) .
C58 C59 1.49(2) .
C59 F11 1.306(10) .
C59 F10' 1.309(10) .
C59 F11' 1.311(10) .
C59 F10 1.313(10) .
C59 F12 1.316(10) .
C59 F12' 1.318(10) .
C60 F2' 1.288(9) .
C60 F1' 1.301(9) .
C60 F1 1.310(10) .
C60 F3' 1.313(9) .
C60 F2 1.316(9) .
C60 F3 1.332(9) .
C60 C61 1.519(9) .
C61 O5 1.282(12) .
C61 C62 1.326(14) .
C62 C63 1.382(18) .
C63 O6 1.245(16) .
C63 C64 1.565(9) .
C66 P2 1.818(6) .
C76 F4' 1.296(10) .
C76 F6 1.307(10) .
C76 F4 1.313(9) .
C76 F5 1.315(10) .
C76 F6' 1.317(10) .
C76 F5' 1.318(10) .
C76 C77 1.557(14) .
C77 O3 1.230(15) .
C77 C78 1.423(18) .
C78 C79 1.444(19) .
C79 O4 1.214(15) .
C79 C80 1.580(15) .
C80 F16' 1.295(10) .
C80 F17' 1.298(10) .
C80 F16 1.311(10) .
C80 F18' 1.314(10) .
C80 F18 1.314(10) .
C80 F17 1.322(10) .
N1 Eu1 2.565(6) .
Eu1 O4 2.350(8) .
Eu1 O3 2.358(8) .
Eu1 O2 2.398(9) .
Eu1 O5 2.416(7) .
Eu1 O1 2.444(7) .
Eu1 O6 2.466(9) .
Eu1 N2 2.533(8) .
Eu1 N3 2.558(9) .
F13 C64 1.322(10) .
F13' C64 1.329(10) .
F14 C64 1.318(9) .
F14' C64 1.319(10) .
F15 C64 1.318(10) .
F15' C64 1.319(10) .
P2 C13 1.828(6) 2_976

loop_
_geom_torsion_atom_site_label_1
_geom_torsion_atom_site_label_2
_geom_torsion_atom_site_label_3
_geom_torsion_atom_site_label_4
_geom_torsion
_geom_torsion_site_symmetry_1
_geom_torsion_site_symmetry_2
_geom_torsion_site_symmetry_3
_geom_torsion_site_symmetry_4
C32 Pt1 Au1 P1 105.36(18) 2_976 . . .
C32 Pt1 Au1 P1 -74.64(18) . . . .
P2 Pt1 Au1 P1 10.33(6) . . . .
P2 Pt1 Au1 P1 -169.67(6) 2_976 . . .
Au1 Pt1 Au1 P1 -126(100) 2_976 . . .
C32 Pt1 Au1 P3 -73.53(18) 2_976 . . .
C32 Pt1 Au1 P3 106.47(18) . . . .
P2 Pt1 Au1 P3 -168.55(6) . . . .
P2 Pt1 Au1 P3 11.45(6) 2_976 . . .
Au1 Pt1 Au1 P3 55(100) 2_976 . . .
P3 Au1 P1 C14 -60.1(8) . . . .
Pt1 Au1 P1 C14 134.0(3) . . . .
P3 Au1 P1 C20 62.5(8) . . . .
Pt1 Au1 P1 C20 -103.5(2) . . . .
P3 Au1 P1 C66 -179(100) . . . .
Pt1 Au1 P1 C66 15.0(2) . . . .
C6 C1 C2 C3 0.3(13) . . . .
P3 C1 C2 C3 179.9(8) . . . .
C1 C2 C3 C4 -0.5(17) . . . .
C2 C3 C4 C5 0(2) . . . .
C3 C4 C5 C6 0(2) . . . .
C2 C1 C6 C5 0.2(13) . . . .
P3 C1 C6 C5 -179.3(8) . . . .
C4 C5 C6 C1 -0.6(18) . . . .
C12 C7 C8 C9 8.6(17) . . . .
P3 C7 C8 C9 -175.5(9) . . . .
C7 C8 C9 C10 -5(2) . . . .
C8 C9 C10 C11 -5(2) . . . .
C9 C10 C11 C12 11(3) . . . .
C8 C7 C12 C11 -3.1(18) . . . .
P3 C7 C12 C11 -179.1(10) . . . .
C10 C11 C12 C7 -7(2) . . . .
C20 P1 C14 C15 -98.3(7) . . . .
C66 P1 C14 C15 150.5(7) . . . .
Au1 P1 C14 C15 26.6(8) . . . .
C20 P1 C14 C19 85.1(8) . . . .
C66 P1 C14 C19 -26.1(8) . . . .
Au1 P1 C14 C19 -149.9(7) . . . .
C19 C14 C15 C16 -1.8(14) . . . .
P1 C14 C15 C16 -178.6(9) . . . .
C14 C15 C16 C17 -1.4(18) . . . .
C15 C16 C17 C18 2(2) . . . .
C16 C17 C18 C19 0.4(19) . . . .
C17 C18 C19 C14 -3.8(16) . . . .
C15 C14 C19 C18 4.4(14) . . . .
P1 C14 C19 C18 -179.0(7) . . . .
C14 P1 C20 C25 -38.0(7) . . . .
C66 P1 C20 C25 72.9(7) . . . .
Au1 P1 C20 C25 -163.8(6) . . . .
C14 P1 C20 C21 144.8(6) . . . .
C66 P1 C20 C21 -104.2(6) . . . .
Au1 P1 C20 C21 19.0(6) . . . .
C25 C20 C21 C22 -1.2(11) . . . .
P1 C20 C21 C22 176.1(6) . . . .
C20 C21 C22 C23 0.8(14) . . . .
C21 C22 C23 C24 0.1(17) . . . .
C22 C23 C24 C25 -0.6(19) . . . .
C23 C24 C25 C20 0.2(18) . . . .
C21 C20 C25 C24 0.7(14) . . . .
P1 C20 C25 C24 -176.4(8) . . . .
C31 C26 C27 C28 1.6(11) . . . .
P2 C26 C27 C28 172.9(6) . . . .
C26 C27 C28 C29 0.4(13) . . . .
C27 C28 C29 C30 -2.8(15) . . . .
C28 C29 C30 C31 3.1(16) . . . .
C29 C30 C31 C26 -1.0(15) . . . .
C27 C26 C31 C30 -1.3(12) . . . .
P2 C26 C31 C30 -172.3(7) . . . .
C32 Pt1 C32 C33 5(100) 2_976 . . .
P2 Pt1 C32 C33 45(9) . . . .
P2 Pt1 C32 C33 -135(9) 2_976 . . .
Au1 Pt1 C32 C33 -44(9) 2_976 . . .
Au1 Pt1 C32 C33 136(9) . . . .
Pt1 C32 C33 C34 123(19) . . . .
C32 C33 C34 C39 -162(21) . . . .
C32 C33 C34 C35 22(22) . . . .
C39 C34 C35 C36 0.8(13) . . . .
C33 C34 C35 C36 177.2(8) . . . .
C34 C35 C36 C37 0.2(14) . . . .
C35 C36 C37 C38 -1.3(14) . . . .
C35 C36 C37 C42 -176.2(8) . . . .
C36 C37 C38 C39 1.2(13) . . . .
C42 C37 C38 C39 176.2(8) . . . .
C35 C34 C39 C38 -0.9(12) . . . .
C33 C34 C39 C38 -177.2(7) . . . .
C37 C38 C39 C34 -0.2(13) . . . .
N1 C40 C41 C42 -1.1(13) . . . .
C45 C40 C41 C42 180.0(8) . . . .
C40 C41 C42 C43 -0.3(12) . . . .
C40 C41 C42 C37 173.4(7) . . . .
C38 C37 C42 C43 -32.6(12) . . . .
C36 C37 C42 C43 142.2(9) . . . .
C38 C37 C42 C41 153.9(8) . . . .
C36 C37 C42 C41 -31.3(12) . . . .
C41 C42 C43 C44 -0.9(12) . . . .
C37 C42 C43 C44 -174.6(7) . . . .
C42 C43 C44 N1 3.5(12) . . . .
C42 C43 C44 C50 177.8(7) . . . .
N1 C40 C45 C46 171.5(11) . . . .
C41 C40 C45 C46 -9.5(16) . . . .
N1 C40 C45 N3 -7.8(12) . . . .
C41 C40 C45 N3 171.2(8) . . . .
N3 C45 C46 C47 -1(2) . . . .
C40 C45 C46 C47 179.9(14) . . . .
C45 C46 C47 C48 -2(3) . . . .
C46 C47 C48 C49 6(3) . . . .
C47 C48 C49 N3 -6(2) . . . .
N1 C44 C50 N2 13.6(11) . . . .
C43 C44 C50 N2 -161.0(8) . . . .
N1 C44 C50 C51 -167.4(8) . . . .
C43 C44 C50 C51 18.0(12) . . . .
N2 C50 C51 C52 1.2(14) . . . .
C44 C50 C51 C52 -177.7(8) . . . .
C50 C51 C52 C53 -2.7(16) . . . .
C51 C52 C53 C54 2.8(18) . . . .
C52 C53 C54 N2 -1.4(19) . . . .
F9' C55 C56 O2 171(2) . . . .
F8 C55 C56 O2 -25(2) . . . .
F9 C55 C56 O2 97.5(19) . . . .
F7 C55 C56 O2 -145.5(19) . . . .
F8' C55 C56 O2 47(2) . . . .
F7' C55 C56 O2 -68(2) . . . .
F9' C55 C56 C57 -10(3) . . . .
F8 C55 C56 C57 154(2) . . . .
F9 C55 C56 C57 -84(2) . . . .
F7 C55 C56 C57 33(2) . . . .
F8' C55 C56 C57 -134(2) . . . .
F7' C55 C56 C57 111(2) . . . .
O2 C56 C57 C58 0(4) . . . .
C55 C56 C57 C58 -178.3(16) . . . .
C56 C57 C58 O1 5(3) . . . .
C56 C57 C58 C59 -173.4(17) . . . .
O1 C58 C59 F11 165.5(19) . . . .
C57 C58 C59 F11 -16(3) . . . .
O1 C58 C59 F10' 88(2) . . . .
C57 C58 C59 F10' -93(2) . . . .
O1 C58 C59 F11' -153(2) . . . .
C57 C58 C59 F11' 26(3) . . . .
O1 C58 C59 F10 44(2) . . . .
C57 C58 C59 F10 -137(2) . . . .
O1 C58 C59 F12 -75(2) . . . .
C57 C58 C59 F12 104(2) . . . .
O1 C58 C59 F12' -32(3) . . . .
C57 C58 C59 F12' 146(2) . . . .
F2' C60 C61 O5 -66.4(17) . . . .
F1' C60 C61 O5 57.3(17) . . . .
F1 C60 C61 O5 129.7(17) . . . .
F3' C60 C61 O5 173.2(14) . . . .
F2 C60 C61 O5 4.8(16) . . . .
F3 C60 C61 O5 -109.7(13) . . . .
F2' C60 C61 C62 114.9(18) . . . .
F1' C60 C61 C62 -121.4(18) . . . .
F1 C60 C61 C62 -49(2) . . . .
F3' C60 C61 C62 -5.4(19) . . . .
F2 C60 C61 C62 -173.9(14) . . . .
F3 C60 C61 C62 71.6(17) . . . .
O5 C61 C62 C63 -10(3) . . . .
C60 C61 C62 C63 168.8(14) . . . .
C61 C62 C63 O6 23(3) . . . .
C61 C62 C63 C64 -169.4(14) . . . .
C14 P1 C66 P2 -169.9(4) . . . .
C20 P1 C66 P2 76.8(4) . . . .
Au1 P1 C66 P2 -45.8(4) . . . .
F4' C76 C77 O3 159(2) . . . .
F6 C76 C77 O3 -32(2) . . . .
F4 C76 C77 O3 -154(2) . . . .
F5 C76 C77 O3 90(2) . . . .
F6' C76 C77 O3 -79(2) . . . .
F5' C76 C77 O3 37(2) . . . .
F4' C76 C77 C78 -27(2) . . . .
F6 C76 C77 C78 141(2) . . . .
F4 C76 C77 C78 19(2) . . . .
F5 C76 C77 C78 -97(2) . . . .
F6' C76 C77 C78 94(2) . . . .
F5' C76 C77 C78 -150(2) . . . .
O3 C77 C78 C79 -7(3) . . . .
C76 C77 C78 C79 -179.6(17) . . . .
C77 C78 C79 O4 0(4) . . . .
C77 C78 C79 C80 174.3(16) . . . .
O4 C79 C80 F16' 171(3) . . . .
C78 C79 C80 F16' -4(3) . . . .
O4 C79 C80 F17' 39(3) . . . .
C78 C79 C80 F17' -136(3) . . . .
O4 C79 C80 F16 -148(3) . . . .
C78 C79 C80 F16 37(3) . . . .
O4 C79 C80 F18' -72(3) . . . .
C78 C79 C80 F18' 113(3) . . . .
O4 C79 C80 F18 -30(3) . . . .
C78 C79 C80 F18 155(3) . . . .
O4 C79 C80 F17 94(3) . . . .
C78 C79 C80 F17 -81(3) . . . .
C41 C40 N1 C44 3.6(12) . . . .
C45 C40 N1 C44 -177.4(7) . . . .
C41 C40 N1 Eu1 -164.2(6) . . . .
C45 C40 N1 Eu1 14.8(10) . . . .
C43 C44 N1 C40 -4.8(11) . . . .
C50 C44 N1 C40 -179.4(7) . . . .
C43 C44 N1 Eu1 163.1(6) . . . .
C50 C44 N1 Eu1 -11.5(9) . . . .
C40 N1 Eu1 O4 33.2(8) . . . .
C44 N1 Eu1 O4 -134.3(7) . . . .
C40 N1 Eu1 O3 -156.3(7) . . . .
C44 N1 Eu1 O3 36.3(8) . . . .
C40 N1 Eu1 O2 -58.0(6) . . . .
C44 N1 Eu1 O2 134.6(5) . . . .
C40 N1 Eu1 O5 62.4(6) . . . .
C44 N1 Eu1 O5 -105.1(6) . . . .
C40 N1 Eu1 O1 -111.9(6) . . . .
C44 N1 Eu1 O1 80.6(6) . . . .
C40 N1 Eu1 O6 119.5(6) . . . .
C44 N1 Eu1 O6 -48.0(6) . . . .
C40 N1 Eu1 N2 172.5(6) . . . .
C44 N1 Eu1 N2 5.0(5) . . . .
C40 N1 Eu1 N3 -11.4(6) . . . .
C44 N1 Eu1 N3 -178.9(6) . . . .
C57 C58 O1 Eu1 -24(3) . . . .
C59 C58 O1 Eu1 154.6(9) . . . .
O4 Eu1 O1 C58 2.9(16) . . . .
O3 Eu1 O1 C58 -51.9(15) . . . .
O2 Eu1 O1 C58 23.7(14) . . . .
O5 Eu1 O1 C58 143.4(14) . . . .
O6 Eu1 O1 C58 -104.9(15) . . . .
N2 Eu1 O1 C58 -139.3(15) . . . .
N3 Eu1 O1 C58 91.5(15) . . . .
N1 Eu1 O1 C58 153.2(15) . . . .
C57 C56 O2 Eu1 13(3) . . . .
C55 C56 O2 Eu1 -168.5(9) . . . .
O4 Eu1 O2 C56 146.7(18) . . . .
O3 Eu1 O2 C56 67.6(17) . . . .
O5 Eu1 O2 C56 -161.4(17) . . . .
O1 Eu1 O2 C56 -17.7(17) . . . .
O6 Eu1 O2 C56 108.9(17) . . . .
N2 Eu1 O2 C56 5(2) . . . .
N3 Eu1 O2 C56 -118.1(18) . . . .
N1 Eu1 O2 C56 -74.4(18) . . . .
C27 C26 P2 C66 155.3(5) . . . .
C31 C26 P2 C66 -33.8(7) . . . .
C27 C26 P2 C13 -96.7(6) . . . 2_976
C31 C26 P2 C13 74.2(6) . . . 2_976
C27 C26 P2 Pt1 30.3(6) . . . .
C31 C26 P2 Pt1 -158.8(5) . . . .
P1 C66 P2 C26 -78.4(4) . . . .
P1 C66 P2 C13 174.0(3) . . . 2_976
P1 C66 P2 Pt1 54.5(4) . . . .
C32 Pt1 P2 C26 17.2(3) 2_976 . . .
C32 Pt1 P2 C26 -162.8(3) . . . .
P2 Pt1 P2 C26 -150(100) 2_976 . . .
Au1 Pt1 P2 C26 -88.4(3) 2_976 . . .
Au1 Pt1 P2 C26 91.6(3) . . . .
C32 Pt1 P2 C66 -108.5(3) 2_976 . . .
C32 Pt1 P2 C66 71.5(3) . . . .
P2 Pt1 P2 C66 84(100) 2_976 . . .
Au1 Pt1 P2 C66 145.9(2) 2_976 . . .
Au1 Pt1 P2 C66 -34.1(2) . . . .
C32 Pt1 P2 C13 138.9(3) 2_976 . . 2_976
C32 Pt1 P2 C13 -41.1(3) . . . 2_976
P2 Pt1 P2 C13 -29(100) 2_976 . . 2_976
Au1 Pt1 P2 C13 33.3(2) 2_976 . . 2_976
Au1 Pt1 P2 C13 -146.7(2) . . . 2_976
C53 C54 N2 C50 -0.1(17) . . . .
C53 C54 N2 Eu1 -171.5(9) . . . .
C51 C50 N2 C54 0.2(14) . . . .
C44 C50 N2 C54 179.1(8) . . . .
C51 C50 N2 Eu1 171.5(7) . . . .
C44 C50 N2 Eu1 -9.6(10) . . . .
O4 Eu1 N2 C54 -44.8(10) . . . .
O3 Eu1 N2 C54 11.8(8) . . . .
O2 Eu1 N2 C54 69.9(9) . . . .
O5 Eu1 N2 C54 -121.1(8) . . . .
O1 Eu1 N2 C54 92.7(8) . . . .
O6 Eu1 N2 C54 -60.2(8) . . . .
N3 Eu1 N2 C54 169.3(7) . . . .
N1 Eu1 N2 C54 173.7(9) . . . .
O4 Eu1 N2 C50 144.4(6) . . . .
O3 Eu1 N2 C50 -159.1(7) . . . .
O2 Eu1 N2 C50 -101.0(8) . . . .
O5 Eu1 N2 C50 68.0(7) . . . .
O1 Eu1 N2 C50 -78.2(7) . . . .
O6 Eu1 N2 C50 128.9(7) . . . .
N3 Eu1 N2 C50 -1.5(8) . . . .
N1 Eu1 N2 C50 2.8(6) . . . .
C78 C77 O3 Eu1 26(2) . . . .
C76 C77 O3 Eu1 -161.8(8) . . . .
O4 Eu1 O3 C77 -24.5(12) . . . .
O2 Eu1 O3 C77 48.2(13) . . . .
O5 Eu1 O3 C77 -73.3(15) . . . .
O1 Eu1 O3 C77 118.4(14) . . . .
O6 Eu1 O3 C77 -101.0(13) . . . .
N2 Eu1 O3 C77 -170.5(14) . . . .
N3 Eu1 O3 C77 39.5(16) . . . .
N1 Eu1 O3 C77 161.5(11) . . . .
C8 C7 P3 C13 -49.5(10) . . . .
C12 C7 P3 C13 126.2(9) . . . .
C8 C7 P3 C1 64.4(10) . . . .
C12 C7 P3 C1 -119.9(9) . . . .
C8 C7 P3 Au1 -170.7(8) . . . .
C12 C7 P3 Au1 5.0(10) . . . .
P2 C13 P3 C7 -160.3(4) 2_976 . . .
P2 C13 P3 C1 86.1(4) 2_976 . . .
P2 C13 P3 Au1 -37.8(4) 2_976 . . .
C6 C1 P3 C7 97.9(7) . . . .
C2 C1 P3 C7 -81.7(8) . . . .
C6 C1 P3 C13 -150.4(6) . . . .
C2 C1 P3 C13 30.1(7) . . . .
C6 C1 P3 Au1 -27.4(7) . . . .
C2 C1 P3 Au1 153.1(6) . . . .
P1 Au1 P3 C7 -37.9(9) . . . .
Pt1 Au1 P3 C7 128.1(3) . . . .
P1 Au1 P3 C13 -155.2(7) . . . .
Pt1 Au1 P3 C13 10.8(2) . . . .
P1 Au1 P3 C1 84.0(8) . . . .
Pt1 Au1 P3 C1 -110.1(3) . . . .
C48 C49 N3 C45 3.3(18) . . . .
C48 C49 N3 Eu1 -174.2(11) . . . .
C46 C45 N3 C49 0.5(16) . . . .
C40 C45 N3 C49 179.8(9) . . . .
C46 C45 N3 Eu1 178.0(10) . . . .
C40 C45 N3 Eu1 -2.7(11) . . . .
O4 Eu1 N3 C49 30.0(8) . . . .
O3 Eu1 N3 C49 -29.9(10) . . . .
O2 Eu1 N3 C49 -38.7(8) . . . .
O5 Eu1 N3 C49 103.7(8) . . . .
O1 Eu1 N3 C49 -104.8(8) . . . .
O6 Eu1 N3 C49 92.5(8) . . . .
N2 Eu1 N3 C49 -171.2(7) . . . .
N1 Eu1 N3 C49 -175.6(8) . . . .
O4 Eu1 N3 C45 -147.5(8) . . . .
O3 Eu1 N3 C45 152.6(7) . . . .
O2 Eu1 N3 C45 143.8(8) . . . .
O5 Eu1 N3 C45 -73.8(7) . . . .
O1 Eu1 N3 C45 77.8(7) . . . .
O6 Eu1 N3 C45 -84.9(8) . . . .
N2 Eu1 N3 C45 11.3(8) . . . .
N1 Eu1 N3 C45 6.9(7) . . . .
C78 C79 O4 Eu1 -11(4) . . . .
C80 C79 O4 Eu1 174.8(10) . . . .
O3 Eu1 O4 C79 16.9(19) . . . .
O2 Eu1 O4 C79 -60.3(19) . . . .
O5 Eu1 O4 C79 162(2) . . . .
O1 Eu1 O4 C79 -40(2) . . . .
O6 Eu1 O4 C79 91.6(19) . . . .
N2 Eu1 O4 C79 77(2) . . . .
N3 Eu1 O4 C79 -129.9(19) . . . .
N1 Eu1 O4 C79 -168.9(17) . . . .
C62 C61 O5 Eu1 -21(2) . . . .
C60 C61 O5 Eu1 160.8(7) . . . .
O4 Eu1 O5 C61 -53.8(11) . . . .
O3 Eu1 O5 C61 -5.0(12) . . . .
O2 Eu1 O5 C61 -103.7(11) . . . .
O1 Eu1 O5 C61 154.2(10) . . . .
O6 Eu1 O5 C61 23.6(10) . . . .
N2 Eu1 O5 C61 85.6(10) . . . .
N3 Eu1 O5 C61 -147.8(11) . . . .
N1 Eu1 O5 C61 144.4(11) . . . .
C62 C63 O6 Eu1 -7(3) . . . .
C64 C63 O6 Eu1 -175.1(9) . . . .
O4 Eu1 O6 C63 69.7(17) . . . .
O3 Eu1 O6 C63 148.5(18) . . . .
O2 Eu1 O6 C63 106.6(17) . . . .
O5 Eu1 O6 C63 -9.9(16) . . . .
O1 Eu1 O6 C63 -155.4(16) . . . .
N2 Eu1 O6 C63 -120.6(17) . . . .
N3 Eu1 O6 C63 1.3(19) . . . .
N1 Eu1 O6 C63 -70.2(17) . . . .
O6 C63 C64 F14 -168(2) . . . .
C62 C63 C64 F14 24(3) . . . .
O6 C63 C64 F15 70(2) . . . .
C62 C63 C64 F15 -98(2) . . . .
O6 C63 C64 F14' 143(2) . . . .
C62 C63 C64 F14' -25(3) . . . .
O6 C63 C64 F15' 25(2) . . . .
C62 C63 C64 F15' -143(2) . . . .
O6 C63 C64 F13 -49(3) . . . .
C62 C63 C64 F13 144(2) . . . .
O6 C63 C64 F13' -96(3) . . . .
C62 C63 C64 F13' 96(3) . . . .

loop_
_platon_squeeze_void_nr
_platon_squeeze_void_average_x
_platon_squeeze_void_average_y
_platon_squeeze_void_average_z
_platon_squeeze_void_volume
_platon_squeeze_void_count_electrons
_platon_squeeze_void_content
1 -0.050 0.500 0.029 1950 178 ' '
